data_4109931
loop_
_publ_author_name
'Xuefeng Jiang'
'Shengming Ma'

_publ_section_title
;
 trans-RhCl(CO)(PPh3)2-Catalyzed Monomeric and Dimeric Cycloisomerization
 of Propargylic 2,3-Dienoates. Establishment of \a,\b-Unsaturated
 \d-Lactone Rings by Cyclometallation
;
_journal_name_full 'Journal of the American Chemical Society'
_journal_page_first 11600
_journal_page_last 11607
_journal_paper_doi 10.1021/ja073582u
_journal_volume 129
_journal_year 2007
_chemical_formula_sum 'C34 H36 O4'
_chemical_formula_weight 508.63
_chemical_name_systematic
; 
 ? 
;
_space_group_IT_number 2
_symmetry_cell_setting triclinic
_symmetry_space_group_name_Hall '-P 1'
_symmetry_space_group_name_H-M 'P -1'
_atom_sites_solution_hydrogens geom
_atom_sites_solution_primary direct
_atom_sites_solution_secondary difmap
_audit_creation_method SHELXL-97
_cell_angle_alpha 93.347(4)
_cell_angle_beta 92.725(4)
_cell_angle_gamma 94.441(3)
_cell_formula_units_Z 4
_cell_length_a 8.6809(14)
_cell_length_b 15.504(2)
_cell_length_c 21.838(3)
_cell_measurement_reflns_used 1151
_cell_measurement_temperature 293(2)
_cell_measurement_theta_max 37.733
_cell_measurement_theta_min 4.443
_cell_volume 2921.3(7)
_computing_cell_refinement 'Bruker SMART'
_computing_data_collection 'Bruker SMART'
_computing_data_reduction 'Bruker SHELXTL'
_computing_molecular_graphics 'Bruker SHELXTL'
_computing_publication_material 'Bruker SHELXTL'
_computing_structure_refinement 'SHELXL-97 (Sheldrick, 1997)'
_computing_structure_solution 'SHELXS-97 (Sheldrick, 1990)'
_diffrn_ambient_temperature 293(2)
_diffrn_measured_fraction_theta_full 0.983
_diffrn_measured_fraction_theta_max 0.983
_diffrn_measurement_device_type 'CCD area detector'
_diffrn_measurement_method 'phi and omega scans'
_diffrn_radiation_monochromator graphite
_diffrn_radiation_source 'fine-focus sealed tube'
_diffrn_radiation_type MoK\a
_diffrn_radiation_wavelength 0.71073
_diffrn_reflns_av_R_equivalents 0.1336
_diffrn_reflns_av_sigmaI/netI 0.2344
_diffrn_reflns_limit_h_max 10
_diffrn_reflns_limit_h_min -10
_diffrn_reflns_limit_k_max 18
_diffrn_reflns_limit_k_min -18
_diffrn_reflns_limit_l_max 26
_diffrn_reflns_limit_l_min -20
_diffrn_reflns_number 15521
_diffrn_reflns_theta_full 25.50
_diffrn_reflns_theta_max 25.50
_diffrn_reflns_theta_min 1.66
_exptl_absorpt_coefficient_mu 0.074
_exptl_absorpt_correction_T_max 1.00000
_exptl_absorpt_correction_T_min 0.62678
_exptl_absorpt_correction_type empirical
_exptl_crystal_colour colorless
_exptl_crystal_density_diffrn 1.156
_exptl_crystal_description prismatic
_exptl_crystal_F_000 1088
_exptl_crystal_size_max 0.506
_exptl_crystal_size_mid 0.167
_exptl_crystal_size_min 0.072
_refine_diff_density_max 0.431
_refine_diff_density_min -0.319
_refine_diff_density_rms 0.061
_refine_ls_extinction_coef 0.0012(8)
_refine_ls_extinction_expression Fc^*^=kFc[1+0.001xFc^2^\l^3^/sin(2\q)]^-1/4^
_refine_ls_extinction_method SHELXL
_refine_ls_goodness_of_fit_ref 0.867
_refine_ls_hydrogen_treatment constr
_refine_ls_matrix_type full
_refine_ls_number_parameters 701
_refine_ls_number_reflns 10707
_refine_ls_number_restraints 8
_refine_ls_restrained_S_all 0.873
_refine_ls_R_factor_all 0.2184
_refine_ls_R_factor_gt 0.0900
_refine_ls_shift/su_max 0.088
_refine_ls_shift/su_mean 0.027
_refine_ls_structure_factor_coef Fsqd
_refine_ls_weighting_details 'calc w=1/[\s^2^(Fo^2^)+(0.0906P)^2^+0.0000P] where P=(Fo^2^+2Fc^2^)/3'
_refine_ls_weighting_scheme calc
_refine_ls_wR_factor_gt 0.2104
_refine_ls_wR_factor_ref 0.2722
_reflns_number_gt 3481
_reflns_number_total 10707
_reflns_threshold_expression >2sigma(I)
_cod_data_source_file ja073582usi20070518_113906.cif
_cod_data_source_block cd27126
_cod_original_cell_volume 2921.4(8)
_cod_database_code 4109931

loop_
_symmetry_equiv_pos_as_xyz
'x, y, z'
'-x, -y, -z'

loop_
_atom_site_label
_atom_site_type_symbol
_atom_site_fract_x
_atom_site_fract_y
_atom_site_fract_z
_atom_site_U_iso_or_equiv
_atom_site_adp_type
_atom_site_occupancy
_atom_site_symmetry_multiplicity
_atom_site_calc_flag
_atom_site_refinement_flags
_atom_site_disorder_assembly
_atom_site_disorder_group
O1 O 0.1636(4) 0.1532(3) 0.10848(18) 0.0702(13) Uani 1 1 d . . .
O2 O 0.3874(4) 0.1656(2) 0.16129(16) 0.0555(10) Uani 1 1 d . . .
O3 O 0.6895(6) 0.5806(3) 0.0209(2) 0.0984(17) Uani 1 1 d . . .
O4 O 0.7866(5) 0.4635(3) -0.01462(19) 0.0703(12) Uani 1 1 d . . .
O5 O 0.8457(6) 1.0981(3) 0.5010(2) 0.0922(16) Uani 1 1 d . . .
O6 O 0.7036(4) 0.9756(2) 0.50025(16) 0.0537(10) Uani 1 1 d . . .
O7 O 1.2781(5) 0.7550(3) 0.69641(19) 0.0796(14) Uani 1 1 d . . .
O8 O 1.0824(5) 0.7997(3) 0.74541(18) 0.0763(13) Uani 1 1 d . . .
C1 C 0.3017(7) 0.1691(3) 0.1085(2) 0.0505(15) Uani 1 1 d . . .
C2 C 0.3819(6) 0.2018(3) 0.0537(2) 0.0406(13) Uani 1 1 d . . .
H2 H 0.4102 0.1438 0.0407 0.049 Uiso 1 1 calc R . .
C3 C 0.5289(6) 0.2334(3) 0.0596(2) 0.0384(13) Uani 1 1 d . . .
C4 C 0.6256(6) 0.2346(3) 0.1194(2) 0.0402(13) Uani 1 1 d . . .
C5 C 0.5522(6) 0.1692(3) 0.1608(2) 0.0531(15) Uani 1 1 d . . .
H5A H 0.5818 0.1121 0.1479 0.064 Uiso 1 1 calc R . .
H5B H 0.5946 0.1828 0.2025 0.064 Uiso 1 1 calc R . .
C6 C 0.7323(8) 0.5110(5) 0.0319(3) 0.0694(19) Uani 1 1 d . . .
C7 C 0.7103(7) 0.4737(4) 0.0933(3) 0.0607(17) Uani 1 1 d . A .
C8 C 0.7078(6) 0.3860(4) 0.0955(2) 0.0451(14) Uani 1 1 d . . .
C9 C 0.7641(6) 0.3309(3) 0.0418(2) 0.0473(14) Uani 1 1 d . . .
C10 C 0.8564(6) 0.3881(4) 0.0013(3) 0.0616(17) Uani 1 1 d . . .
H10A H 0.9563 0.4053 0.0221 0.074 Uiso 1 1 calc R . .
H10B H 0.8748 0.3545 -0.0361 0.074 Uiso 1 1 calc R . .
C11 C 0.6089(6) 0.2832(3) 0.0097(2) 0.0464(14) Uani 1 1 d . . .
H11 H 0.5420 0.3283 -0.0021 0.056 Uiso 1 1 calc R . .
C12 C 0.6417(6) 0.3332(3) 0.1467(2) 0.0439(14) Uani 1 1 d . . .
H12 H 0.7203 0.3376 0.1807 0.053 Uiso 1 1 calc R . .
C13 C 0.7874(6) 0.2133(4) 0.1073(2) 0.0486(14) Uani 1 1 d . . .
H13 H 0.8351 0.1691 0.1258 0.058 Uiso 1 1 calc R . .
C14 C 0.8561(6) 0.2632(4) 0.0679(3) 0.0503(15) Uani 1 1 d . . .
H14 H 0.9569 0.2564 0.0570 0.060 Uiso 1 1 calc R . .
C15 C 0.6374(6) 0.2290(4) -0.0487(3) 0.0531(15) Uani 1 1 d . . .
C16 C 0.6745(7) 0.1432(4) -0.0493(3) 0.0741(19) Uani 1 1 d . . .
H16 H 0.6829 0.1167 -0.0123 0.089 Uiso 1 1 calc R . .
C17 C 0.6994(9) 0.0962(5) -0.1034(4) 0.100(3) Uani 1 1 d . . .
H17 H 0.7254 0.0393 -0.1022 0.120 Uiso 1 1 calc R . .
C18 C 0.6860(10) 0.1328(8) -0.1578(4) 0.112(3) Uani 1 1 d . . .
H18 H 0.7017 0.1010 -0.1940 0.134 Uiso 1 1 calc R . .
C19 C 0.6494(9) 0.2159(8) -0.1592(3) 0.114(3) Uani 1 1 d . . .
H19 H 0.6406 0.2408 -0.1968 0.137 Uiso 1 1 calc R . .
C20 C 0.6245(8) 0.2655(5) -0.1050(3) 0.085(2) Uani 1 1 d . . .
H20 H 0.5994 0.3226 -0.1069 0.102 Uiso 1 1 calc R . .
C21 C 0.4959(6) 0.3640(3) 0.1720(2) 0.0439(13) Uani 1 1 d . . .
C22 C 0.4833(7) 0.3729(4) 0.2346(3) 0.0617(17) Uani 1 1 d . . .
H22 H 0.5636 0.3577 0.2605 0.074 Uiso 1 1 calc R . .
C23 C 0.3545(8) 0.4039(4) 0.2597(3) 0.080(2) Uani 1 1 d . . .
H23 H 0.3490 0.4096 0.3022 0.096 Uiso 1 1 calc R . .
C24 C 0.2322(9) 0.4269(5) 0.2220(4) 0.098(3) Uani 1 1 d . . .
H24 H 0.1454 0.4486 0.2387 0.118 Uiso 1 1 calc R . .
C25 C 0.2436(8) 0.4165(4) 0.1583(3) 0.078(2) Uani 1 1 d . . .
H25 H 0.1632 0.4302 0.1319 0.094 Uiso 1 1 calc R . .
C26 C 0.3729(6) 0.3862(3) 0.1356(3) 0.0501(15) Uani 1 1 d . . .
H26 H 0.3790 0.3801 0.0932 0.060 Uiso 1 1 calc R . .
C27 C 0.2750(6) 0.2060(4) -0.0028(2) 0.0535(15) Uani 1 1 d . . .
H27A H 0.1987 0.2461 0.0077 0.064 Uiso 1 1 calc R . .
H27B H 0.3361 0.2318 -0.0341 0.064 Uiso 1 1 calc R . .
C28 C 0.1895(9) 0.1261(5) -0.0320(4) 0.095(2) Uani 1 1 d . . .
H28 H 0.1106 0.1099 -0.0032 0.114 Uiso 1 1 calc R . .
C29 C 0.2650(12) 0.0542(5) -0.0421(4) 0.112(5) Uani 1 1 d . . .
H29A H 0.2521 0.0351 -0.0848 0.137 Uiso 1 1 calc R . .
H29B H 0.2236 0.0093 -0.0177 0.137 Uiso 1 1 calc R . .
H29C H 0.3731 0.0670 -0.0311 0.137 Uiso 1 1 calc R . .
C30 C 0.1009(9) 0.1466(6) -0.0890(4) 0.114(4) Uani 1 1 d . . .
H30A H 0.1716 0.1600 -0.1202 0.136 Uiso 1 1 calc R . .
H30B H 0.0424 0.1955 -0.0802 0.136 Uiso 1 1 calc R . .
H30C H 0.0317 0.0974 -0.1032 0.136 Uiso 1 1 calc R . .
C31 C 0.6707(8) 0.5377(4) 0.1441(3) 0.0696(19) Uani 1 1 d D . .
C32A C 0.7886(14) 0.6145(8) 0.1616(6) 0.074(4) Uani 0.50 1 d PD A -2
C32B C 0.8043(16) 0.5518(9) 0.1941(6) 0.090(5) Uani 0.50 1 d PD A -1
C33 C 0.9531(11) 0.5914(6) 0.1710(5) 0.114(3) Uani 1 1 d D . .
C34 C 0.7477(12) 0.6387(11) 0.2289(6) 0.125(11) Uani 1 1 d D . .
C35 C 0.7833(7) 1.0421(4) 0.5302(3) 0.0573(16) Uani 1 1 d . . .
C36 C 0.8140(6) 1.0430(3) 0.5980(2) 0.0514(15) Uani 1 1 d . . .
C37 C 0.7956(6) 0.9663(3) 0.6249(2) 0.0435(13) Uani 1 1 d . . .
C38 C 0.7079(5) 0.8889(3) 0.5904(2) 0.0393(13) Uani 1 1 d . . .
C39 C 0.6129(6) 0.9185(3) 0.5373(2) 0.0500(15) Uani 1 1 d . . .
H39A H 0.5698 0.8683 0.5118 0.060 Uiso 1 1 calc R . .
H39B H 0.5276 0.9485 0.5529 0.060 Uiso 1 1 calc R . .
C40 C 1.1471(8) 0.7702(4) 0.6930(3) 0.0603(17) Uani 1 1 d . . .
C41 C 1.0439(6) 0.7652(3) 0.6341(2) 0.0454(14) Uani 1 1 d . . .
C42 C 0.9169(5) 0.8045(3) 0.6318(2) 0.0383(13) Uani 1 1 d . . .
C43 C 0.8511(6) 0.8435(4) 0.6891(2) 0.0477(14) Uani 1 1 d . . .
C44 C 0.9186(6) 0.8080(4) 0.7468(3) 0.0664(19) Uani 1 1 d . . .
H44A H 0.8989 0.8461 0.7819 0.080 Uiso 1 1 calc R . .
H44B H 0.8663 0.7516 0.7522 0.080 Uiso 1 1 calc R . .
C45 C 0.8736(6) 0.9461(4) 0.6872(2) 0.0482(14) Uani 1 1 d . . .
H45 H 0.8141 0.9711 0.7198 0.058 Uiso 1 1 calc R . .
C46 C 0.8325(6) 0.8238(3) 0.5723(2) 0.0415(13) Uani 1 1 d . . .
H46 H 0.9080 0.8556 0.5483 0.050 Uiso 1 1 calc R . .
C47 C 0.6031(6) 0.8461(3) 0.6359(2) 0.0505(15) Uani 1 1 d . . .
H47 H 0.4963 0.8377 0.6293 0.061 Uiso 1 1 calc R . .
C48 C 0.6767(6) 0.8222(4) 0.6851(3) 0.0533(16) Uani 1 1 d . . .
H48 H 0.6256 0.7940 0.7156 0.064 Uiso 1 1 calc R . .
C49 C 1.0326(6) 0.9806(4) 0.6978(2) 0.0506(15) Uani 1 1 d . . .
C50 C 1.0904(8) 1.0109(5) 0.7574(3) 0.087(2) Uani 1 1 d . . .
H50 H 1.0224 1.0126 0.7890 0.104 Uiso 1 1 calc R . .
C51 C 1.2411(8) 1.0377(6) 0.7701(3) 0.111(3) Uani 1 1 d . . .
H51 H 1.2742 1.0584 0.8098 0.134 Uiso 1 1 calc R . .
C52 C 1.3465(8) 1.0346(6) 0.7244(4) 0.110(3) Uani 1 1 d . . .
H52 H 1.4508 1.0506 0.7336 0.133 Uiso 1 1 calc R . .
C53 C 1.2958(7) 1.0079(5) 0.6659(3) 0.080(2) Uani 1 1 d . . .
H53 H 1.3648 1.0093 0.6346 0.095 Uiso 1 1 calc R . .
C54 C 1.1467(7) 0.9794(3) 0.6530(3) 0.0568(16) Uani 1 1 d . . .
H54 H 1.1169 0.9581 0.6131 0.068 Uiso 1 1 calc R . .
C55 C 0.7601(6) 0.7487(3) 0.5310(3) 0.0466(14) Uani 1 1 d . . .
C56 C 0.6828(7) 0.6774(4) 0.5533(3) 0.0686(18) Uani 1 1 d . . .
H56 H 0.6737 0.6740 0.5953 0.082 Uiso 1 1 calc R . .
C57 C 0.6189(9) 0.6110(5) 0.5132(4) 0.097(3) Uani 1 1 d . . .
H57 H 0.5653 0.5637 0.5288 0.116 Uiso 1 1 calc R . .
C58 C 0.6316(9) 0.6124(5) 0.4516(5) 0.103(3) Uani 1 1 d . . .
H58 H 0.5899 0.5661 0.4255 0.124 Uiso 1 1 calc R . .
C59 C 0.7073(9) 0.6836(6) 0.4287(4) 0.095(2) Uani 1 1 d . . .
H59 H 0.7135 0.6871 0.3865 0.114 Uiso 1 1 calc R . .
C60 C 0.7736(7) 0.7497(4) 0.4681(3) 0.0658(18) Uani 1 1 d . . .
H60 H 0.8291 0.7963 0.4523 0.079 Uiso 1 1 calc R . .
C61 C 0.8894(7) 1.1253(4) 0.6303(3) 0.0701(19) Uani 1 1 d D . .
H61A H 0.9196 1.1138 0.6722 0.084 Uiso 1 1 calc R . .
H61B H 0.9825 1.1427 0.6098 0.084 Uiso 1 1 calc R . .
C62 C 0.7885(12) 1.1965(6) 0.6313(6) 0.115(5) Uani 1 1 d D . .
H62 H 0.7934 1.2133 0.5888 0.138 Uiso 1 1 calc R . .
C63 C 0.6314(12) 1.1890(6) 0.6372(5) 0.116(4) Uani 1 1 d D . .
H63A H 0.5843 1.1456 0.6075 0.134 Uiso 1 1 calc R . .
H63B H 0.5904 1.2436 0.6303 0.134 Uiso 1 1 calc R . .
H63C H 0.6096 1.1727 0.6778 0.134 Uiso 1 1 calc R . .
C64 C 0.8777(11) 1.2786(5) 0.6669(5) 0.115(5) Uani 1 1 d . . .
H64A H 0.8077 1.3229 0.6732 0.137 Uiso 1 1 calc R . .
H64B H 0.9611 1.3000 0.6431 0.137 Uiso 1 1 calc R . .
H64C H 0.9185 1.2627 0.7059 0.137 Uiso 1 1 calc R . .
C65 C 1.1207(7) 0.7261(3) 0.5801(3) 0.0569(16) Uani 1 1 d . . .
H65A H 1.2316 0.7389 0.5867 0.068 Uiso 1 1 calc R . .
H65B H 1.0883 0.7546 0.5438 0.068 Uiso 1 1 calc R . .
C66 C 1.0881(9) 0.6279(4) 0.5670(4) 0.093(2) Uani 1 1 d . . .
H66 H 0.9759 0.6169 0.5594 0.112 Uiso 1 1 calc R . .
C67 C 1.1602(10) 0.6026(4) 0.5080(4) 0.121(3) Uani 1 1 d . . .
H67A H 1.2606 0.6330 0.5070 0.132 Uiso 1 1 calc R . .
H67B H 1.0958 0.6173 0.4738 0.132 Uiso 1 1 calc R . .
H67C H 1.1703 0.5413 0.5054 0.132 Uiso 1 1 calc R . .
C68 C 1.1315(16) 0.5765(5) 0.6194(4) 0.119(6) Uani 1 1 d . . .
H68A H 1.1552 0.5199 0.6042 0.133 Uiso 1 1 calc R . .
H68B H 1.0468 0.5710 0.6460 0.133 Uiso 1 1 calc R . .
H68C H 1.2205 0.6052 0.6418 0.133 Uiso 1 1 calc R . .

loop_
_atom_site_aniso_label
_atom_site_aniso_U_11
_atom_site_aniso_U_22
_atom_site_aniso_U_33
_atom_site_aniso_U_23
_atom_site_aniso_U_13
_atom_site_aniso_U_12
O1 0.041(2) 0.104(3) 0.064(3) 0.008(3) 0.008(2) -0.014(2)
O2 0.061(3) 0.062(2) 0.044(2) 0.018(2) 0.006(2) -0.001(2)
O3 0.157(5) 0.058(3) 0.081(4) 0.027(3) -0.004(3) 0.006(3)
O4 0.083(3) 0.069(3) 0.059(3) 0.024(3) 0.001(2) -0.008(3)
O5 0.130(5) 0.059(3) 0.060(3) 0.021(2) 0.043(3) -0.007(3)
O6 0.069(3) 0.054(2) 0.039(2) 0.011(2) -0.005(2) 0.012(2)
O7 0.054(3) 0.112(4) 0.075(3) 0.015(3) -0.020(2) 0.027(3)
O8 0.096(4) 0.099(3) 0.035(2) 0.023(2) -0.008(2) 0.009(3)
C1 0.067(4) 0.052(4) 0.032(3) 0.002(3) 0.006(3) -0.001(3)
C2 0.049(3) 0.038(3) 0.035(3) -0.005(2) 0.006(3) 0.006(3)
C3 0.042(3) 0.033(3) 0.039(3) 0.001(2) 0.001(3) 0.003(2)
C4 0.045(3) 0.043(3) 0.032(3) 0.007(2) -0.006(2) 0.000(3)
C5 0.062(4) 0.050(3) 0.048(4) 0.015(3) -0.004(3) 0.004(3)
C6 0.091(5) 0.052(4) 0.063(5) 0.011(4) -0.008(4) -0.008(4)
C7 0.071(4) 0.051(4) 0.059(4) 0.028(3) -0.011(3) -0.011(3)
C8 0.045(3) 0.055(4) 0.036(3) 0.011(3) -0.008(3) 0.001(3)
C9 0.040(3) 0.056(3) 0.047(3) 0.007(3) 0.002(3) 0.003(3)
C10 0.041(3) 0.078(5) 0.065(4) 0.013(4) 0.005(3) -0.013(3)
C11 0.046(3) 0.047(3) 0.047(3) 0.007(3) 0.001(3) 0.005(3)
C12 0.053(3) 0.045(3) 0.034(3) 0.005(3) -0.008(3) 0.007(3)
C13 0.042(3) 0.057(4) 0.047(4) 0.001(3) -0.006(3) 0.010(3)
C14 0.028(3) 0.068(4) 0.053(4) -0.005(3) -0.001(3) 0.009(3)
C15 0.043(3) 0.068(4) 0.046(4) 0.001(3) 0.000(3) -0.004(3)
C16 0.091(5) 0.067(4) 0.063(5) -0.009(4) 0.012(4) 0.003(4)
C17 0.103(6) 0.104(6) 0.088(6) -0.046(6) 0.017(5) 0.008(5)
C18 0.098(7) 0.160(10) 0.071(7) -0.048(7) 0.003(5) 0.011(7)
C19 0.106(7) 0.199(11) 0.039(5) 0.001(6) 0.008(4) 0.027(7)
C20 0.096(5) 0.115(6) 0.048(4) 0.019(4) 0.001(4) 0.019(5)
C21 0.050(4) 0.044(3) 0.039(3) 0.007(3) 0.006(3) 0.008(3)
C22 0.079(5) 0.059(4) 0.051(4) 0.018(3) 0.008(3) 0.020(3)
C23 0.106(6) 0.085(5) 0.063(5) 0.035(4) 0.042(4) 0.043(4)
C24 0.121(7) 0.085(5) 0.102(7) 0.025(5) 0.041(6) 0.053(5)
C25 0.092(5) 0.078(5) 0.069(5) 0.011(4) 0.001(4) 0.033(4)
C26 0.046(4) 0.053(3) 0.055(4) 0.005(3) 0.009(3) 0.015(3)
C27 0.051(4) 0.068(4) 0.040(3) -0.006(3) 0.003(3) 0.003(3)
C28 0.094(6) 0.090(6) 0.091(6) -0.026(5) -0.027(5) -0.007(5)
C29 0.163(14) 0.073(6) 0.083(9) -0.010(6) -0.071(9) -0.005(8)
C30 0.116(7) 0.150(10) 0.105(7) -0.079(7) -0.071(6) 0.056(7)
C31 0.100(5) 0.042(4) 0.062(4) -0.014(3) -0.006(4) -0.002(3)
C32A 0.076(10) 0.065(9) 0.077(10) -0.027(8) -0.020(8) 0.026(8)
C32B 0.122(14) 0.069(10) 0.076(11) -0.019(9) 0.011(10) 0.011(10)
C33 0.130(9) 0.102(7) 0.118(9) -0.033(6) 0.012(7) 0.022(7)
C34 0.087(9) 0.15(3) 0.112(17) -0.102(18) 0.016(10) -0.037(12)
C35 0.072(4) 0.049(4) 0.053(4) 0.005(3) 0.001(3) 0.012(3)
C36 0.070(4) 0.045(3) 0.039(3) -0.002(3) 0.015(3) 0.001(3)
C37 0.053(3) 0.049(3) 0.030(3) 0.000(3) 0.009(3) 0.007(3)
C38 0.025(3) 0.052(3) 0.040(3) 0.005(3) -0.004(2) -0.003(2)
C39 0.053(4) 0.045(3) 0.050(4) 0.005(3) -0.005(3) 0.002(3)
C40 0.076(5) 0.060(4) 0.047(4) 0.021(3) -0.006(4) 0.012(4)
C41 0.042(3) 0.044(3) 0.049(4) 0.019(3) -0.008(3) -0.002(3)
C42 0.027(3) 0.045(3) 0.044(3) 0.019(3) -0.002(2) -0.003(3)
C43 0.042(3) 0.068(4) 0.034(3) 0.015(3) 0.004(3) 0.005(3)
C44 0.034(3) 0.113(5) 0.056(4) 0.031(4) 0.001(3) 0.009(3)
C45 0.042(3) 0.066(4) 0.035(3) -0.004(3) 0.002(3) 0.003(3)
C46 0.047(3) 0.044(3) 0.033(3) 0.004(3) -0.003(3) 0.000(3)
C47 0.044(3) 0.061(4) 0.048(4) 0.008(3) 0.012(3) 0.000(3)
C48 0.043(3) 0.075(4) 0.045(4) 0.022(3) 0.015(3) 0.001(3)
C49 0.055(4) 0.059(4) 0.037(3) -0.009(3) 0.003(3) 0.005(3)
C50 0.088(5) 0.113(6) 0.052(4) -0.024(4) 0.003(4) -0.017(5)
C51 0.060(5) 0.192(9) 0.069(5) -0.048(6) -0.019(4) -0.016(5)
C52 0.060(5) 0.155(8) 0.103(7) -0.042(6) -0.011(5) -0.024(5)
C53 0.039(4) 0.115(6) 0.077(5) -0.022(4) 0.005(3) -0.021(4)
C54 0.071(4) 0.057(4) 0.040(3) -0.009(3) 0.007(3) -0.007(3)
C55 0.042(3) 0.049(3) 0.048(4) -0.001(3) -0.005(3) 0.004(3)
C56 0.067(4) 0.065(4) 0.071(5) 0.005(4) -0.005(4) -0.008(4)
C57 0.110(6) 0.064(5) 0.107(7) -0.009(5) -0.010(6) -0.028(4)
C58 0.105(7) 0.070(5) 0.126(8) -0.042(6) -0.017(6) 0.003(5)
C59 0.102(6) 0.102(6) 0.074(5) -0.030(5) -0.017(5) 0.009(5)
C60 0.073(4) 0.077(4) 0.044(4) -0.013(4) -0.002(3) 0.000(4)
C61 0.088(5) 0.048(4) 0.072(5) -0.005(3) 0.005(4) -0.004(4)
C62 0.105(9) 0.084(7) 0.153(14) -0.070(8) -0.028(10) -0.002(7)
C63 0.109(9) 0.101(7) 0.146(13) -0.039(8) 0.016(9) 0.029(7)
C64 0.113(9) 0.097(7) 0.186(15) -0.072(9) -0.039(9) 0.014(6)
C65 0.064(4) 0.049(4) 0.058(4) 0.010(3) 0.005(3) 0.005(3)
C66 0.132(7) 0.049(4) 0.102(6) 0.006(4) 0.019(5) 0.014(4)
C67 0.148(9) 0.070(5) 0.109(7) -0.021(5) 0.047(6) 0.021(5)
C68 0.18(2) 0.055(5) 0.108(8) 0.017(6) -0.002(10) 0.052(9)

loop_
_atom_type_symbol
_atom_type_description
_atom_type_scat_dispersion_real
_atom_type_scat_dispersion_imag
_atom_type_scat_source
C C 0.0033 0.0016 'International Tables Vol C Tables 4.2.6.8 and 6.1.1.4'
H H 0.0000 0.0000 'International Tables Vol C Tables 4.2.6.8 and 6.1.1.4'
O O 0.0106 0.0060 'International Tables Vol C Tables 4.2.6.8 and 6.1.1.4'

loop_
_geom_angle_atom_site_label_1
_geom_angle_atom_site_label_2
_geom_angle_atom_site_label_3
_geom_angle
C1 O2 C5 120.3(4)
C6 O4 C10 116.2(5)
C35 O6 C39 115.9(4)
C40 O8 C44 121.1(5)
O1 C1 O2 119.0(5)
O1 C1 C2 122.8(5)
O2 C1 C2 117.8(5)
C3 C2 C1 120.1(5)
C3 C2 C27 125.4(5)
C1 C2 C27 113.9(4)
C3 C2 H2 92.4
C1 C2 H2 92.4
C27 C2 H2 92.4
C2 C3 C4 122.8(4)
C2 C3 C11 122.9(5)
C4 C3 C11 113.7(4)
C13 C4 C3 110.4(4)
C13 C4 C5 109.8(4)
C3 C4 C5 109.6(4)
C13 C4 C12 105.2(4)
C3 C4 C12 106.1(4)
C5 C4 C12 115.5(4)
O2 C5 C4 115.2(4)
O2 C5 H5A 108.5
C4 C5 H5A 108.5
O2 C5 H5B 108.5
C4 C5 H5B 108.5
H5A C5 H5B 107.5
O3 C6 O4 117.6(6)
O3 C6 C7 121.5(7)
O4 C6 C7 120.6(6)
C8 C7 C6 117.3(6)
C8 C7 C31 126.9(5)
C6 C7 C31 115.2(5)
C7 C8 C12 125.4(5)
C7 C8 C9 120.3(5)
C12 C8 C9 114.1(4)
C14 C9 C10 112.5(5)
C14 C9 C8 107.8(4)
C10 C9 C8 109.6(5)
C14 C9 C11 107.6(4)
C10 C9 C11 114.9(4)
C8 C9 C11 103.9(4)
O4 C10 C9 114.9(5)
O4 C10 H10A 108.5
C9 C10 H10A 108.5
O4 C10 H10B 108.5
C9 C10 H10B 108.5
H10A C10 H10B 107.5
C15 C11 C3 115.4(4)
C15 C11 C9 112.8(4)
C3 C11 C9 106.2(4)
C15 C11 H11 107.4
C3 C11 H11 107.3
C9 C11 H11 107.3
C21 C12 C8 115.0(4)
C21 C12 C4 114.3(4)
C8 C12 C4 105.4(4)
C21 C12 H12 107.2
C8 C12 H12 107.2
C4 C12 H12 107.2
C14 C13 C4 113.8(5)
C14 C13 H13 123.1
C4 C13 H13 123.1
C13 C14 C9 116.8(5)
C13 C14 H14 121.6
C9 C14 H14 121.6
C20 C15 C16 117.0(6)
C20 C15 C11 119.3(6)
C16 C15 C11 123.7(5)
C17 C16 C15 121.9(7)
C17 C16 H16 119.1
C15 C16 H16 119.1
C18 C17 C16 120.3(9)
C18 C17 H17 119.8
C16 C17 H17 119.9
C17 C18 C19 119.6(9)
C17 C18 H18 120.2
C19 C18 H18 120.2
C18 C19 C20 121.5(8)
C18 C19 H19 119.3
C20 C19 H19 119.3
C15 C20 C19 119.8(8)
C15 C20 H20 120.1
C19 C20 H20 120.1
C22 C21 C26 117.0(5)
C22 C21 C12 119.5(5)
C26 C21 C12 123.4(5)
C21 C22 C23 121.5(6)
C21 C22 H22 119.3
C23 C22 H22 119.2
C22 C23 C24 120.4(7)
C22 C23 H23 119.8
C24 C23 H23 119.8
C23 C24 C25 118.2(7)
C23 C24 H24 120.9
C25 C24 H24 120.9
C26 C25 C24 119.3(7)
C26 C25 H25 120.4
C24 C25 H25 120.3
C25 C26 C21 123.5(6)
C25 C26 H26 118.2
C21 C26 H26 118.3
C28 C27 C2 120.7(5)
C28 C27 H27A 107.2
C2 C27 H27A 107.2
C28 C27 H27B 107.1
C2 C27 H27B 107.2
H27A C27 H27B 106.8
C29 C28 C27 119.5(7)
C29 C28 C30 110.6(8)
C27 C28 C30 110.3(7)
C29 C28 H28 105.0
C27 C28 H28 105.0
C30 C28 H28 105.0
C28 C29 H29A 109.4
C28 C29 H29B 109.5
H29A C29 H29B 109.5
C28 C29 H29C 109.5
H29A C29 H29C 109.5
H29B C29 H29C 109.5
C28 C30 H30A 109.4
C28 C30 H30B 109.5
H30A C30 H30B 109.5
C28 C30 H30C 109.5
H30A C30 H30C 109.5
H30B C30 H30C 109.5
C7 C31 C32A 117.3(7)
C7 C31 C32B 110.6(7)
C32A C31 C32B 47.9(7)
C33 C32A C31 114.9(9)
C33 C32A C34 101.3(9)
C31 C32A C34 101.4(9)
C33 C32B C31 113.6(10)
C33 C32B C34 98.2(9)
C31 C32B C34 97.5(9)
C32B C33 C32A 48.9(7)
C32A C34 C32B 46.0(7)
O5 C35 O6 118.8(6)
O5 C35 C36 120.2(6)
O6 C35 C36 120.5(5)
C37 C36 C35 117.6(5)
C37 C36 C61 123.8(5)
C35 C36 C61 117.6(5)
C36 C37 C38 120.0(5)
C36 C37 C45 125.3(5)
C38 C37 C45 114.3(4)
C39 C38 C37 109.7(4)
C39 C38 C47 110.4(4)
C37 C38 C47 106.7(4)
C39 C38 C46 115.1(4)
C37 C38 C46 106.5(4)
C47 C38 C46 108.1(4)
O6 C39 C38 112.0(4)
O6 C39 H39A 109.2
C38 C39 H39A 109.2
O6 C39 H39B 109.2
C38 C39 H39B 109.2
H39A C39 H39B 107.9
O7 C40 O8 118.0(6)
O7 C40 C41 125.7(6)
O8 C40 C41 116.2(6)
C42 C41 C65 126.0(5)
C42 C41 C40 120.8(6)
C65 C41 C40 112.3(5)
C41 C42 C43 121.8(5)
C41 C42 C46 123.6(5)
C43 C42 C46 114.3(4)
C44 C43 C42 111.8(5)
C44 C43 C48 109.0(4)
C42 C43 C48 108.4(4)
C44 C43 C45 114.7(5)
C42 C43 C45 107.7(4)
C48 C43 C45 104.8(4)
O8 C44 C43 113.2(4)
O8 C44 H44A 109.0
C43 C44 H44A 108.9
O8 C44 H44B 108.9
C43 C44 H44B 108.9
H44A C44 H44B 107.8
C49 C45 C37 115.2(4)
C49 C45 C43 113.4(5)
C37 C45 C43 105.1(4)
C49 C45 H45 107.6
C37 C45 H45 107.6
C43 C45 H45 107.6
C55 C46 C42 118.4(4)
C55 C46 C38 111.0(4)
C42 C46 C38 106.4(4)
C55 C46 H46 106.8
C42 C46 H46 106.8
C38 C46 H46 106.8
C48 C47 C38 114.2(5)
C48 C47 H47 122.9
C38 C47 H47 122.9
C47 C48 C43 115.8(5)
C47 C48 H48 122.1
C43 C48 H48 122.1
C50 C49 C54 114.3(5)
C50 C49 C45 120.6(5)
C54 C49 C45 124.8(5)
C51 C50 C49 122.4(6)
C51 C50 H50 118.8
C49 C50 H50 118.8
C50 C51 C52 120.4(7)
C50 C51 H51 119.8
C52 C51 H51 119.8
C53 C52 C51 119.4(6)
C53 C52 H52 120.3
C51 C52 H52 120.3
C54 C53 C52 120.6(6)
C54 C53 H53 119.7
C52 C53 H53 119.7
C53 C54 C49 122.7(5)
C53 C54 H54 118.6
C49 C54 H54 118.6
C56 C55 C60 117.8(6)
C56 C55 C46 122.7(5)
C60 C55 C46 119.5(5)
C55 C56 C57 119.9(6)
C55 C56 H56 120.1
C57 C56 H56 120.1
C58 C57 C56 122.2(7)
C58 C57 H57 118.9
C56 C57 H57 118.9
C57 C58 C59 118.6(8)
C57 C58 H58 120.7
C59 C58 H58 120.7
C60 C59 C58 119.8(8)
C60 C59 H59 120.1
C58 C59 H59 120.1
C59 C60 C55 121.6(6)
C59 C60 H60 119.2
C55 C60 H60 119.2
C62 C61 C36 113.0(6)
C62 C61 H61A 109.0
C36 C61 H61A 109.0
C62 C61 H61B 109.0
C36 C61 H61B 109.0
H61A C61 H61B 107.8
C63 C62 C61 125.9(9)
C63 C62 C64 115.1(9)
C61 C62 C64 108.8(8)
C63 C62 H62 100.6
C61 C62 H62 100.7
C64 C62 H62 100.7
C62 C63 H63A 109.5
C62 C63 H63B 109.5
H63A C63 H63B 109.5
C62 C63 H63C 109.4
H63A C63 H63C 109.5
H63B C63 H63C 109.5
C62 C64 H64A 109.5
C62 C64 H64B 109.5
H64A C64 H64B 109.5
C62 C64 H64C 109.5
H64A C64 H64C 109.5
H64B C64 H64C 109.5
C41 C65 C66 116.1(5)
C41 C65 H65A 108.2
C66 C65 H65A 108.2
C41 C65 H65B 108.3
C66 C65 H65B 108.3
H65A C65 H65B 107.4
C68 C66 C67 114.3(7)
C68 C66 C65 113.7(7)
C67 C66 C65 108.3(6)
C68 C66 H66 106.7
C67 C66 H66 106.6
C65 C66 H66 106.6
C66 C67 H67A 109.4
C66 C67 H67B 109.5
H67A C67 H67B 109.5
C66 C67 H67C 109.5
H67A C67 H67C 109.5
H67B C67 H67C 109.5
C66 C68 H68A 109.5
C66 C68 H68B 109.5
H68A C68 H68B 109.5
C66 C68 H68C 109.5
H68A C68 H68C 109.5
H68B C68 H68C 109.5

loop_
_geom_bond_atom_site_label_1
_geom_bond_atom_site_label_2
_geom_bond_distance
O1 C1 1.205(6)
O2 C1 1.348(6)
O2 C5 1.428(6)
O3 C6 1.201(7)
O4 C6 1.344(7)
O4 C10 1.412(7)
O5 C35 1.215(6)
O6 C35 1.319(6)
O6 C39 1.447(6)
O7 C40 1.178(7)
O8 C40 1.369(7)
O8 C44 1.439(6)
C1 C2 1.507(7)
C2 C3 1.329(6)
C2 C27 1.517(7)
C2 H2 0.9800
C3 C4 1.517(7)
C3 C11 1.534(6)
C4 C13 1.500(7)
C4 C5 1.521(6)
C4 C12 1.602(7)
C5 H5A 0.9700
C5 H5B 0.9700
C6 C7 1.507(8)
C7 C8 1.361(7)
C7 C31 1.514(8)
C8 C12 1.531(7)
C8 C9 1.532(7)
C9 C14 1.490(7)
C9 C10 1.503(7)
C9 C11 1.597(7)
C10 H10A 0.9700
C10 H10B 0.9700
C11 C15 1.527(7)
C11 H11 0.9800
C12 C21 1.504(7)
C12 H12 0.9800
C13 C14 1.322(7)
C13 H13 0.9300
C14 H14 0.9300
C15 C20 1.385(8)
C15 C16 1.392(8)
C16 C17 1.386(8)
C16 H16 0.9300
C17 C18 1.350(11)
C17 H17 0.9300
C18 C19 1.352(12)
C18 H18 0.9300
C19 C20 1.409(10)
C19 H19 0.9300
C20 H20 0.9300
C21 C22 1.377(7)
C21 C26 1.378(7)
C22 C23 1.376(7)
C22 H22 0.9300
C23 C24 1.394(9)
C23 H23 0.9300
C24 C25 1.400(9)
C24 H24 0.9300
C25 C26 1.354(7)
C25 H25 0.9300
C26 H26 0.9300
C27 C28 1.486(8)
C27 H27A 0.9700
C27 H27B 0.9700
C28 C29 1.349(10)
C28 C30 1.495(10)
C28 H28 0.9800
C29 H29A 0.9600
C29 H29B 0.9600
C29 H29C 0.9600
C30 H30A 0.9600
C30 H30B 0.9600
C30 H30C 0.9600
C31 C32A 1.528(12)
C31 C32B 1.548(14)
C32A C33 1.507(12)
C32A C34 1.560(14)
C32B C33 1.508(13)
C32B C34 1.629(14)
C35 C36 1.491(8)
C36 C37 1.359(7)
C36 C61 1.508(7)
C37 C38 1.511(7)
C37 C45 1.550(7)
C38 C39 1.506(7)
C38 C47 1.524(6)
C38 C46 1.583(7)
C39 H39A 0.9700
C39 H39B 0.9700
C40 C41 1.527(8)
C41 C42 1.301(6)
C41 C65 1.501(7)
C42 C43 1.514(7)
C42 C46 1.519(7)
C43 C44 1.513(7)
C43 C48 1.521(7)
C43 C45 1.591(7)
C44 H44A 0.9700
C44 H44B 0.9700
C45 C49 1.444(7)
C45 H45 0.9800
C46 C55 1.508(7)
C46 H46 0.9800
C47 C48 1.311(7)
C47 H47 0.9300
C48 H48 0.9300
C49 C50 1.413(8)
C49 C54 1.426(7)
C50 C51 1.352(8)
C50 H50 0.9300
C51 C52 1.387(9)
C51 H51 0.9300
C52 C53 1.361(9)
C52 H52 0.9300
C53 C54 1.346(7)
C53 H53 0.9300
C54 H54 0.9300
C55 C56 1.373(7)
C55 C60 1.385(7)
C56 C57 1.376(9)
C56 H56 0.9300
C57 C58 1.355(10)
C57 H57 0.9300
C58 C59 1.373(10)
C58 H58 0.9300
C59 C60 1.372(8)
C59 H59 0.9300
C60 H60 0.9300
C61 C62 1.461(10)
C61 H61A 0.9700
C61 H61B 0.9700
C62 C63 1.372(9)
C62 C64 1.581(10)
C62 H62 0.9800
C63 H63A 0.9600
C63 H63B 0.9600
C63 H63C 0.9600
C64 H64A 0.9600
C64 H64B 0.9600
C64 H64C 0.9600
C65 C66 1.535(8)
C65 H65A 0.9700
C65 H65B 0.9700
C66 C68 1.482(10)
C66 C67 1.505(9)
C66 H66 0.9800
C67 H67A 0.9600
C67 H67B 0.9600
C67 H67C 0.9600
C68 H68A 0.9600
C68 H68B 0.9600
C68 H68C 0.9600

loop_
_geom_torsion_atom_site_label_1
_geom_torsion_atom_site_label_2
_geom_torsion_atom_site_label_3
_geom_torsion_atom_site_label_4
_geom_torsion
C5 O2 C1 O1 169.1(5)
C5 O2 C1 C2 -17.1(7)
O1 C1 C2 C3 167.4(5)
O2 C1 C2 C3 -6.1(8)
O1 C1 C2 C27 -4.6(8)
O2 C1 C2 C27 -178.1(5)
C1 C2 C3 C4 3.1(8)
C27 C2 C3 C4 174.2(5)
C1 C2 C3 C11 -168.1(5)
C27 C2 C3 C11 3.0(8)
C2 C3 C4 C13 140.8(5)
C11 C3 C4 C13 -47.3(6)
C2 C3 C4 C5 19.7(7)
C11 C3 C4 C5 -168.4(4)
C2 C3 C4 C12 -105.7(5)
C11 C3 C4 C12 66.3(5)
C1 O2 C5 C4 41.9(7)
C13 C4 C5 O2 -162.2(4)
C3 C4 C5 O2 -40.7(6)
C12 C4 C5 O2 79.0(6)
C10 O4 C6 O3 171.2(5)
C10 O4 C6 C7 -15.3(8)
O3 C6 C7 C8 156.5(6)
O4 C6 C7 C8 -16.7(9)
O3 C6 C7 C31 -15.2(9)
O4 C6 C7 C31 171.6(5)
C6 C7 C8 C12 -161.2(5)
C31 C7 C8 C12 9.4(9)
C6 C7 C8 C9 14.5(8)
C31 C7 C8 C9 -174.9(5)
C7 C8 C9 C14 138.7(5)
C12 C8 C9 C14 -45.2(6)
C7 C8 C9 C10 15.9(7)
C12 C8 C9 C10 -168.0(4)
C7 C8 C9 C11 -107.3(5)
C12 C8 C9 C11 68.8(5)
C6 O4 C10 C9 48.7(7)
C14 C9 C10 O4 -167.7(5)
C8 C9 C10 O4 -47.8(6)
C11 C9 C10 O4 68.7(6)
C2 C3 C11 C15 -69.4(7)
C4 C3 C11 C15 118.7(5)
C2 C3 C11 C9 164.8(5)
C4 C3 C11 C9 -7.1(6)
C14 C9 C11 C15 -70.1(5)
C10 C9 C11 C15 56.0(6)
C8 C9 C11 C15 175.7(4)
C14 C9 C11 C3 57.2(5)
C10 C9 C11 C3 -176.6(5)
C8 C9 C11 C3 -56.9(5)
C7 C8 C12 C21 38.6(7)
C9 C8 C12 C21 -137.3(5)
C7 C8 C12 C4 165.4(5)
C9 C8 C12 C4 -10.5(6)
C13 C4 C12 C21 -170.4(4)
C3 C4 C12 C21 72.5(5)
C5 C4 C12 C21 -49.1(6)
C13 C4 C12 C8 62.3(5)
C3 C4 C12 C8 -54.8(5)
C5 C4 C12 C8 -176.4(4)
C3 C4 C13 C14 54.2(6)
C5 C4 C13 C14 175.2(4)
C12 C4 C13 C14 -59.8(5)
C4 C13 C14 C9 -0.5(7)
C10 C9 C14 C13 175.8(5)
C8 C9 C14 C13 54.8(6)
C11 C9 C14 C13 -56.7(6)
C3 C11 C15 C20 144.0(5)
C9 C11 C15 C20 -93.7(6)
C3 C11 C15 C16 -35.2(8)
C9 C11 C15 C16 87.1(6)
C20 C15 C16 C17 0.7(9)
C11 C15 C16 C17 179.9(6)
C15 C16 C17 C18 -0.9(11)
C16 C17 C18 C19 0.6(14)
C17 C18 C19 C20 -0.2(15)
C16 C15 C20 C19 -0.3(10)
C11 C15 C20 C19 -179.5(6)
C18 C19 C20 C15 0.0(13)
C8 C12 C21 C22 -133.2(5)
C4 C12 C21 C22 104.6(6)
C8 C12 C21 C26 45.2(7)
C4 C12 C21 C26 -77.0(6)
C26 C21 C22 C23 -0.9(8)
C12 C21 C22 C23 177.5(5)
C21 C22 C23 C24 0.3(10)
C22 C23 C24 C25 0.8(11)
C23 C24 C25 C26 -1.2(10)
C24 C25 C26 C21 0.5(10)
C22 C21 C26 C25 0.6(8)
C12 C21 C26 C25 -177.8(5)
C3 C2 C27 C28 126.9(6)
C1 C2 C27 C28 -61.5(7)
C2 C27 C28 C29 -46.4(11)
C2 C27 C28 C30 -176.2(6)
C8 C7 C31 C32A 128.3(8)
C6 C7 C31 C32A -60.9(9)
C8 C7 C31 C32B 76.0(9)
C6 C7 C31 C32B -113.2(8)
C7 C31 C32A C33 -47.7(13)
C32B C31 C32A C33 46.1(9)
C7 C31 C32A C34 -156.0(9)
C32B C31 C32A C34 -62.1(10)
C7 C31 C32B C33 63.2(11)
C32A C31 C32B C33 -45.5(9)
C7 C31 C32B C34 165.5(8)
C32A C31 C32B C34 56.8(9)
C31 C32B C33 C32A 45.4(9)
C34 C32B C33 C32A -56.6(9)
C31 C32A C33 C32B -46.8(10)
C34 C32A C33 C32B 61.6(10)
C33 C32A C34 C32B -58.5(9)
C31 C32A C34 C32B 60.0(9)
C33 C32B C34 C32A 57.6(9)
C31 C32B C34 C32A -57.6(9)
C39 O6 C35 O5 -170.8(5)
C39 O6 C35 C36 17.2(7)
O5 C35 C36 C37 -154.4(6)
O6 C35 C36 C37 17.5(8)
O5 C35 C36 C61 15.2(9)
O6 C35 C36 C61 -173.0(5)
C35 C36 C37 C38 -15.7(8)
C61 C36 C37 C38 175.4(5)
C35 C36 C37 C45 157.0(5)
C61 C36 C37 C45 -11.9(9)
C36 C37 C38 C39 -17.2(7)
C45 C37 C38 C39 169.3(4)
C36 C37 C38 C47 -136.7(5)
C45 C37 C38 C47 49.8(6)
C36 C37 C38 C46 108.0(5)
C45 C37 C38 C46 -65.5(5)
C35 O6 C39 C38 -51.7(6)
C37 C38 C39 O6 50.1(6)
C47 C38 C39 O6 167.4(4)
C46 C38 C39 O6 -69.9(5)
C44 O8 C40 O7 -171.2(5)
C44 O8 C40 C41 12.4(7)
O7 C40 C41 C42 -161.3(6)
O8 C40 C41 C42 14.7(7)
O7 C40 C41 C65 8.1(8)
O8 C40 C41 C65 -175.9(4)
C65 C41 C42 C43 -178.5(4)
C40 C41 C42 C43 -10.7(7)
C65 C41 C42 C46 -5.4(8)
C40 C41 C42 C46 162.4(5)
C41 C42 C43 C44 -17.5(7)
C46 C42 C43 C44 168.8(4)
C41 C42 C43 C48 -137.7(5)
C46 C42 C43 C48 48.6(6)
C41 C42 C43 C45 109.4(5)
C46 C42 C43 C45 -64.3(5)
C40 O8 C44 C43 -40.6(8)
C42 C43 C44 O8 41.5(7)
C48 C43 C44 O8 161.3(5)
C45 C43 C44 O8 -81.5(6)
C36 C37 C45 C49 -40.1(8)
C38 C37 C45 C49 133.0(5)
C36 C37 C45 C43 -165.6(5)
C38 C37 C45 C43 7.5(6)
C44 C43 C45 C49 53.5(6)
C42 C43 C45 C49 -71.7(5)
C48 C43 C45 C49 173.1(4)
C44 C43 C45 C37 -179.8(4)
C42 C43 C45 C37 55.0(5)
C48 C43 C45 C37 -60.3(5)
C41 C42 C46 C55 66.3(7)
C43 C42 C46 C55 -120.1(5)
C41 C42 C46 C38 -168.0(4)
C43 C42 C46 C38 5.5(5)
C39 C38 C46 C55 -51.4(5)
C37 C38 C46 C55 -173.2(4)
C47 C38 C46 C55 72.4(5)
C39 C38 C46 C42 178.5(4)
C37 C38 C46 C42 56.7(5)
C47 C38 C46 C42 -57.6(5)
C39 C38 C47 C48 -176.9(5)
C37 C38 C47 C48 -57.7(6)
C46 C38 C47 C48 56.5(6)
C38 C47 C48 C43 1.8(7)
C44 C43 C48 C47 -177.3(5)
C42 C43 C48 C47 -55.4(7)
C45 C43 C48 C47 59.3(6)
C37 C45 C49 C50 144.4(6)
C43 C45 C49 C50 -94.5(7)
C37 C45 C49 C54 -42.1(8)
C43 C45 C49 C54 79.0(7)
C54 C49 C50 C51 0.9(10)
C45 C49 C50 C51 175.0(7)
C49 C50 C51 C52 -1.3(13)
C50 C51 C52 C53 2.9(14)
C51 C52 C53 C54 -4.2(13)
C52 C53 C54 C49 4.0(11)
C50 C49 C54 C53 -2.3(9)
C45 C49 C54 C53 -176.1(6)
C42 C46 C55 C56 40.7(7)
C38 C46 C55 C56 -82.7(6)
C42 C46 C55 C60 -137.9(5)
C38 C46 C55 C60 98.7(6)
C60 C55 C56 C57 -1.5(9)
C46 C55 C56 C57 179.8(6)
C55 C56 C57 C58 1.2(12)
C56 C57 C58 C59 -1.8(13)
C57 C58 C59 C60 2.7(12)
C58 C59 C60 C55 -3.2(11)
C56 C55 C60 C59 2.5(9)
C46 C55 C60 C59 -178.7(6)
C37 C36 C61 C62 -122.1(8)
C35 C36 C61 C62 69.0(9)
C36 C61 C62 C63 36.0(16)
C36 C61 C62 C64 179.2(8)
C42 C41 C65 C66 -98.4(7)
C40 C41 C65 C66 92.9(6)
C41 C65 C66 C68 -57.6(10)
C41 C65 C66 C67 174.1(6)
